data_7036236
loop_
_publ_author_name
'Bu, Fei'
'Lin, Qipu'
'Zhai, Quan-Guo'
'Bu, Xianhui'
'Feng, Pingyun'

_publ_section_title
;
 Charge-tunable indium-organic frameworks built from cationic, anionic,
 and neutral building blocks.
;
_journal_issue 38
_journal_name_full 'Dalton transactions (Cambridge, England : 2003)'
_journal_page_first 16671
_journal_page_last 16674
_journal_paper_doi 10.1039/c5dt02861b
_journal_volume 44
_journal_year 2015
_chemical_formula_moiety 'C18 H6 In3 O19, 3(N0.17 O0.50), 6(O0.50)'
_chemical_formula_sum 'C18 H6 In3 N0.5 O23.5'
_chemical_formula_weight 949.69
_chemical_name_systematic Compound1
_space_group_IT_number 155
_symmetry_cell_setting rhombohedral
_symmetry_space_group_name_Hall 'R 3 2"'
_symmetry_space_group_name_H-M 'R 3 2 :H'
_atom_sites_solution_hydrogens geom
_atom_sites_solution_primary direct
_atom_sites_solution_secondary difmap
_audit_creation_method SHELXL-97
_audit_update_record
;
2015-05-05 deposited with the CCDC.
2015-08-19 downloaded from the CCDC.
;
_cell_angle_alpha 90.000(10)
_cell_angle_beta 90.000(9)
_cell_angle_gamma 120.000(8)
_cell_formula_units_Z 3
_cell_length_a 13.9508(19)
_cell_length_b 13.9508(19)
_cell_length_c 22.402(7)
_cell_measurement_reflns_used 5874
_cell_measurement_temperature 195(2)
_cell_measurement_theta_max 23.60
_cell_measurement_theta_min 2.48
_cell_volume 3775.9(14)
_computing_cell_refinement 'Bruker SAINT'
_computing_data_collection 'Bruker APEX2'
_computing_data_reduction 'Bruker SAINT'
_computing_molecular_graphics 'Bruker SHELXTL'
_computing_publication_material 'Bruker SHELXTL'
_computing_structure_refinement 'SHELXL-97 (Sheldrick, 1997)'
_computing_structure_solution 'SHELXS-97 (Sheldrick, 1990)'
_diffrn_ambient_temperature 195(2)
_diffrn_measured_fraction_theta_full 0.973
_diffrn_measured_fraction_theta_max 0.973
_diffrn_measurement_device_type 'CCD area detector'
_diffrn_measurement_method 'phi and omega scans'
_diffrn_radiation_monochromator graphite
_diffrn_radiation_source 'fine-focus sealed tube'
_diffrn_radiation_type MoK\a
_diffrn_radiation_wavelength 0.71073
_diffrn_reflns_av_R_equivalents 0.0501
_diffrn_reflns_av_sigmaI/netI 0.0327
_diffrn_reflns_limit_h_max 15
_diffrn_reflns_limit_h_min -15
_diffrn_reflns_limit_k_max 15
_diffrn_reflns_limit_k_min -15
_diffrn_reflns_limit_l_max 25
_diffrn_reflns_limit_l_min -24
_diffrn_reflns_number 7305
_diffrn_reflns_theta_full 23.84
_diffrn_reflns_theta_max 23.84
_diffrn_reflns_theta_min 1.92
_diffrn_standards_decay_% none
_diffrn_standards_interval_count 0
_diffrn_standards_interval_time none
_diffrn_standards_number none
_exptl_absorpt_coefficient_mu 1.420
_exptl_absorpt_correction_T_max 0.892
_exptl_absorpt_correction_T_min 0.843
_exptl_absorpt_correction_type none
_exptl_crystal_colour brown
_exptl_crystal_density_diffrn 1.253
_exptl_crystal_density_meas 1.2
_exptl_crystal_density_method 'not measured'
_exptl_crystal_description block
_exptl_crystal_F_000 1357.0
_exptl_crystal_size_max 0.12
_exptl_crystal_size_mid 0.10
_exptl_crystal_size_min 0.08
_refine_diff_density_max 0.823
_refine_diff_density_min -0.967
_refine_diff_density_rms 0.226
_refine_ls_abs_structure_details 'Flack H D (1983), Acta Cryst. A39, 876-881'
_refine_ls_abs_structure_Flack 0.06(10)
_refine_ls_extinction_method none
_refine_ls_goodness_of_fit_ref 1.029
_refine_ls_hydrogen_treatment constr
_refine_ls_matrix_type full
_refine_ls_number_parameters 80
_refine_ls_number_reflns 1273
_refine_ls_number_restraints 25
_refine_ls_restrained_S_all 1.026
_refine_ls_R_factor_all 0.0471
_refine_ls_R_factor_gt 0.0464
_refine_ls_shift/su_max 0.000
_refine_ls_shift/su_mean 0.000
_refine_ls_structure_factor_coef Fsqd
_refine_ls_weighting_details 'calc w=1/[\s^2^(Fo^2^)+(0.1063P)^2^+20.1798P] where P=(Fo^2^+2Fc^2^)/3'
_refine_ls_weighting_scheme calc
_refine_ls_wR_factor_gt 0.1323
_refine_ls_wR_factor_ref 0.1331
_reflns_number_gt 1244
_reflns_number_total 1273
_reflns_threshold_expression >2sigma(I)
_cod_data_source_file c5dt02861b2.cif
_cod_data_source_block Compound-1
_cod_depositor_comments
;
The following automatic conversions were performed:

'_symmetry_cell_setting' value 'Rhombohedral' changed to
'rhombohedral' according to
/usr/data/users/saulius/crontab/automatic-downloads/rss-feeds/RSC/lib/dictionaries/cif_core.dic
dictionary named 'cif_core.dic' version 2.4.2 from 2011-04-26.

Automatic conversion script
Id: cif_fix_values 3271 2015-04-21 07:52:19Z andrius 

 Adding full bibliography for 7036236--7036238.cif.
;
_cod_original_sg_symbol_H-M R32
_cod_original_formula_sum 'C18 H6 In3 N0.50 O23.50'
_cod_database_code 7036236

loop_
_symmetry_equiv_pos_as_xyz
'x, y, z'
'-y, x-y, z'
'-x+y, -x, z'
'y, x, -z'
'x-y, -y, -z'
'-x, -x+y, -z'
'x+2/3, y+1/3, z+1/3'
'-y+2/3, x-y+1/3, z+1/3'
'-x+y+2/3, -x+1/3, z+1/3'
'y+2/3, x+1/3, -z+1/3'
'x-y+2/3, -y+1/3, -z+1/3'
'-x+2/3, -x+y+1/3, -z+1/3'
'x+1/3, y+2/3, z+2/3'
'-y+1/3, x-y+2/3, z+2/3'
'-x+y+1/3, -x+2/3, z+2/3'
'y+1/3, x+2/3, -z+2/3'
'x-y+1/3, -y+2/3, -z+2/3'
'-x+1/3, -x+y+2/3, -z+2/3'

loop_
_atom_site_label
_atom_site_type_symbol
_atom_site_fract_x
_atom_site_fract_y
_atom_site_fract_z
_atom_site_U_iso_or_equiv
_atom_site_adp_type
_atom_site_occupancy
_atom_site_symmetry_multiplicity
_atom_site_calc_flag
_atom_site_refinement_flags
In1 In 0.47964(5) 0.6667 0.1667 0.0250(3) Uani 1 2 d S
O1W O 0.6290(7) 0.6667 0.1667 0.071(4) Uani 1 2 d S
O1 O 0.4324(6) 0.5551(5) 0.0912(3) 0.0453(16) Uani 1 1 d .
O2 O 0.2491(5) 0.4405(5) 0.1091(3) 0.0412(15) Uani 1 1 d .
O3 O 0.4215(6) 0.4215(6) 0.0000 0.0362(17) Uani 1 2 d S
O4 O 0.3333 0.6667 0.1667 0.028(3) Uani 1 6 d S
C1 C 0.3373(7) 0.4686(7) 0.0828(4) 0.036(2) Uani 1 1 d .
C2 C 0.3293(7) 0.3886(7) 0.0359(3) 0.0352(18) Uani 1 1 d .
C3 C 0.2503(9) 0.2896(8) 0.0234(5) 0.056(3) Uani 1 1 d .
H3A H 0.1813 0.2517 0.0417 0.067 Uiso 1 1 calc R
N1 N 0.0000 0.0000 0.0000 0.167(18) Uani 0.50 6 d SPU
O5 O 0.0000 0.083(2) 0.0000 0.164(17) Uani 0.50 2 d SPU
O2W O 0.8538(11) 0.8490(13) 0.1660(7) 0.062(4) Uani 0.50 1 d PU

loop_
_atom_site_aniso_label
_atom_site_aniso_U_11
_atom_site_aniso_U_22
_atom_site_aniso_U_33
_atom_site_aniso_U_23
_atom_site_aniso_U_13
_atom_site_aniso_U_12
In1 0.0273(4) 0.0272(5) 0.0205(4) 0.0031(3) 0.00154(15) 0.0136(2)
O1W 0.040(4) 0.062(7) 0.119(11) 0.004(7) 0.002(3) 0.031(3)
O1 0.045(4) 0.040(3) 0.043(4) -0.014(3) 0.013(3) 0.016(3)
O2 0.047(4) 0.044(4) 0.030(3) -0.007(3) 0.016(3) 0.021(3)
O3 0.040(3) 0.040(3) 0.032(4) -0.010(2) 0.010(2) 0.022(4)
O4 0.036(4) 0.036(4) 0.011(6) 0.000 0.000 0.018(2)
C1 0.041(5) 0.038(5) 0.033(5) -0.002(4) -0.003(4) 0.023(4)
C2 0.034(4) 0.036(4) 0.034(4) -0.006(4) 0.014(4) 0.017(4)
C3 0.047(6) 0.046(6) 0.058(6) -0.013(5) 0.023(5) 0.012(5)
N1 0.060(11) 0.060(11) 0.38(5) 0.000 0.000 0.030(6)
O5 0.048(12) 0.055(9) 0.39(5) -0.018(7) -0.037(15) 0.024(6)
O2W 0.039(8) 0.077(9) 0.063(9) 0.028(8) 0.008(6) 0.023(7)

loop_
_atom_type_symbol
_atom_type_description
_atom_type_scat_dispersion_real
_atom_type_scat_dispersion_imag
_atom_type_scat_source
C C 0.0033 0.0016 'International Tables Vol C Tables 4.2.6.8 and 6.1.1.4'
H H 0.0000 0.0000 'International Tables Vol C Tables 4.2.6.8 and 6.1.1.4'
In In -0.7276 1.3100 'International Tables Vol C Tables 4.2.6.8 and 6.1.1.4'
N N 0.0061 0.0033 'International Tables Vol C Tables 4.2.6.8 and 6.1.1.4'
O O 0.0106 0.0060 'International Tables Vol C Tables 4.2.6.8 and 6.1.1.4'

loop_
_geom_angle_atom_site_label_1
_geom_angle_atom_site_label_2
_geom_angle_atom_site_label_3
_geom_angle
_geom_angle_site_symmetry_1
_geom_angle_site_symmetry_3
O4 In1 O1W 180.000(2) . .
O4 In1 O2 93.29(18) . 12
O1W In1 O2 86.71(17) . 12
O4 In1 O2 93.30(17) . 2_665
O1W In1 O2 86.70(18) . 2_665
O2 In1 O2 173.4(4) 12 2_665
O4 In1 O1 93.15(19) . 11_565
O1W In1 O1 86.85(19) . 11_565
O2 In1 O1 91.5(3) 12 11_565
O2 In1 O1 88.2(3) 2_665 11_565
O4 In1 O1 93.15(19) . .
O1W In1 O1 86.85(19) . .
O2 In1 O1 88.2(3) 12 .
O2 In1 O1 91.5(3) 2_665 .
O1 In1 O1 173.7(4) 11_565 .
C1 O1 In1 126.1(6) . .
C1 O2 In1 135.7(6) . 3_565
C2 O3 C2 102.1(8) 4 .
In1 O4 In1 120.0 2_665 3_565
In1 O4 In1 120.0 2_665 .
In1 O4 In1 120.0 3_565 .
O2 C1 O1 128.6(8) . .
O2 C1 C2 114.0(8) . .
O1 C1 C2 117.4(8) . .
C3 C2 O3 112.4(7) . .
C3 C2 C1 130.8(8) . .
O3 C2 C1 116.7(7) . .
C2 C3 C3 106.6(5) . 4
C2 C3 H3A 126.7 . .
C3 C3 H3A 126.7 4 .
O5 N1 O5 120.000(1) 2 .
O5 N1 O5 120.0 2 3
O5 N1 O5 120.0 . 3

loop_
_geom_bond_atom_site_label_1
_geom_bond_atom_site_label_2
_geom_bond_distance
_geom_bond_site_symmetry_2
In1 O4 2.0410(7) .
In1 O1W 2.084(10) .
In1 O2 2.149(5) 12
In1 O2 2.149(5) 2_665
In1 O1 2.165(6) 11_565
In1 O1 2.165(6) .
O1 C1 1.284(12) .
O2 C1 1.238(11) .
O2 In1 2.149(5) 3_565
O3 C2 1.387(9) 4
O3 C2 1.387(9) .
O4 In1 2.0410(7) 2_665
O4 In1 2.0410(7) 3_565
C1 C2 1.495(12) .
C2 C3 1.295(14) .
C3 C3 1.416(19) 4
C3 H3A 0.9300 .
N1 O5 1.16(3) 2
N1 O5 1.16(3) .
N1 O5 1.16(3) 3
